data_7052107
loop_
_publ_author_name
'Veneta Videnova-Adrabinska'
'El\.zbieta Obara'
'Tadeusz Lis'

_publ_section_title
;
 Two-dimensional hydrogen-bonded networks in guanidinium hydrogen
 dicarboxylates
;
_journal_issue 2
_journal_name_full 'New Journal of Chemistry'
_journal_page_first 287
_journal_paper_doi 10.1039/b614843c
_journal_volume 31
_journal_year 2007
_chemical_formula_moiety 'C4 H3 O4, C H6 N3 '
_chemical_formula_sum 'C5 H9 N3 O4'
_chemical_formula_weight 175.14
_chemical_name_common 'guanidinium hydrogen fumarate'
_chemical_name_systematic
;
guanidinium hydrogen E-butenedicarboxylate
;
_space_group_IT_number 11
_symmetry_cell_setting monoclinic
_symmetry_Int_Tables_number 11
_symmetry_space_group_name_Hall '-P 2yb'
_symmetry_space_group_name_H-M 'P 1 21/m 1'
_atom_sites_solution_hydrogens geom
_atom_sites_solution_primary direct
_atom_sites_solution_secondary difmap
_audit_creation_method SHELXL-97
_cell_angle_alpha 90.00
_cell_angle_beta 94.76(4)
_cell_angle_gamma 90.00
_cell_formula_units_Z 2
_cell_length_a 3.696(3)
_cell_length_b 18.824(5)
_cell_length_c 5.496(2)
_cell_measurement_reflns_used 25
_cell_measurement_temperature 297
_cell_measurement_theta_max 30.19
_cell_measurement_theta_min 10.90
_cell_volume 381.1(4)
_computing_molecular_graphics 'PLATON (Utrecht University 2003)'
_computing_publication_material 'PLATON (Utrecht University 2003)'
_computing_structure_refinement TEXSAN
_computing_structure_solution 'MITHRIL DIRDIF'
_diffrn_ambient_temperature 297
_diffrn_measurement_device_type Enraf-Nonius
_diffrn_measurement_method 'w scan'
_diffrn_radiation_monochromator graphite
_diffrn_radiation_source 'X-ray tube'
_diffrn_radiation_type 'Mo K\a'
_diffrn_radiation_wavelength 0.71073
_diffrn_reflns_av_R_equivalents 0.032
_diffrn_reflns_limit_h_max 5
_diffrn_reflns_limit_h_min 0
_diffrn_reflns_limit_k_max 26
_diffrn_reflns_limit_k_min -25
_diffrn_reflns_limit_l_max 7
_diffrn_reflns_limit_l_min -7
_diffrn_reflns_number 2539
_diffrn_reflns_theta_max 29.95
_diffrn_reflns_theta_min 2.8
_diffrn_standards_decay_% 0
_diffrn_standards_interval_time '60 min'
_diffrn_standards_number 3
_exptl_absorpt_coefficient_mu 0.132
_exptl_absorpt_correction_type none
_exptl_crystal_colour colorless
_exptl_crystal_density_diffrn 1.526
_exptl_crystal_density_meas ?
_exptl_crystal_description 'thick needle'
_exptl_crystal_F_000 184
_exptl_crystal_size_max 0.600
_exptl_crystal_size_mid 0.350
_exptl_crystal_size_min 0.300
_refine_diff_density_max 0.30
_refine_diff_density_min -0.56
_refine_ls_extinction_method TEXSAN
_refine_ls_goodness_of_fit_ref 2.17
_refine_ls_hydrogen_treatment mixed
_refine_ls_matrix_type full
_refine_ls_number_parameters 78
_refine_ls_number_reflns 1153
_refine_ls_number_restraints 0
_refine_ls_R_factor_gt 0.053
_refine_ls_shift/su_max 0.00
_refine_ls_structure_factor_coef F
_refine_ls_weighting_details 'calc w=4Fo^2^\s^2^(Fo^2^)'
_refine_ls_weighting_scheme calc
_refine_ls_wR_factor_ref 0.067
_reflns_number_gt 986
_reflns_number_total 1153
_reflns_threshold_expression >2sigma(I)
_cod_data_source_file b614843c.txt
_cod_data_source_block 2
_cod_original_cell_volume 381.1(5)
_cod_original_sg_symbol_H-M P21/m
_cod_original_formula_sum 'C5 H9 N3 O4 '
_cod_database_code 7052107

loop_
_symmetry_equiv_pos_as_xyz
'x, y, z'
'-x, 1/2+y, -z'
'-x, -y, -z'
'x, 1/2-y, z'

loop_
_atom_site_aniso_label
_atom_site_aniso_U_11
_atom_site_aniso_U_22
_atom_site_aniso_U_33
_atom_site_aniso_U_12
_atom_site_aniso_U_13
_atom_site_aniso_U_23
C1 0.0309(5) 0.0213(4) 0.0233(5) -0.0014(3) -0.0000(4) -0.0006(3)
C2 0.0355(5) 0.0194(4) 0.0259(5) -0.0027(4) -0.0122(4) -0.0002(3)
O1 0.0462(5) 0.0235(4) 0.0270(5) -0.0021(3) -0.0200(4) 0.0000(2)
O2 0.0586(6) 0.0209(4) 0.0380(5) -0.0026(3) -0.0244(4) 0.0032(3)
C10 0.0324(7) 0.0239(6) 0.0320(7) 0.0000 -0.0101(5) 0.0000
N1 0.0657(8) 0.0275(5) 0.0438(6) -0.0004(5) -0.0254(6) 0.0069(4)
N2 0.0512(9) 0.0213(6) 0.0372(7) 0.0000 -0.0220(6) 0.0000

loop_
_atom_site_label
_atom_site_type_symbol
_atom_site_fract_x
_atom_site_fract_y
_atom_site_fract_z
_atom_site_U_iso_or_equiv
_atom_site_thermal_displace_type
_atom_site_occupancy
_atom_site_calc_flag
_atom_site_refinement_flags
_atom_site_disorder_assembly
_atom_site_disorder_group
C1 C 0.7312(3) 0.06795(5) 0.7248(2) 2.04(4) Bani 1 d . . .
C2 C 0.5854(3) 0.00104(5) 0.6088(2) 2.19(4) Bani 1 d . . .
H2C H 0.623(5) -0.041(1) 0.704(4) 4.2(4) Biso 1 d . . .
O1 O 0.9281(2) 0.06094(4) 0.9301(1) 2.65(4) Bani 1 d . . .
O2 O 0.6671(3) 0.12595(4) 0.6294(2) 3.22(4) Bani 1 d . . .
H1 H 0.93(1) 0.014(2) 0.972(7) 3.4(7) Biso 0.5 d PD . .
C10 C 1.1587(5) 0.25 1.0825(3) 2.38(5) Bani 1 d . . .
N1 N 1.2455(4) 0.18872(6) 1.1899(2) 3.74(5) Bani 1 d . . .
H11N H 1.352(7) 0.190(1) 1.334(5) 6.1(6) Biso 1 d . . .
H21N H 1.156(6) 0.149(1) 1.111(4) 4.8(4) Biso 1 d . . .
N2 N 0.9882(4) 0.25 0.8619(3) 3.00(6) Bani 1 d . . .
H12N H 0.896(5) 0.209(1) 0.796(3) 3.8(3) Biso 1 d . . .

loop_
_atom_type_symbol
_atom_type_description
_atom_type_scat_dispersion_real
_atom_type_scat_dispersion_imag
_atom_type_scat_source
C C 0.0033 0.0016 'International Tables Vol C Tables 4.2.6.8 and 6.1.1.4'
H H 0.0000 0.0000 'International Tables Vol C Tables 4.2.6.8 and 6.1.1.4'
N N 0.0061 0.0033 'International Tables Vol C Tables 4.2.6.8 and 6.1.1.4'
O O 0.0106 0.0060 'International Tables Vol C Tables 4.2.6.8 and 6.1.1.4'

loop_
_geom_angle_atom_site_label_1
_geom_angle_atom_site_label_2
_geom_angle_atom_site_label_3
_geom_angle
_geom_angle_site_symmetry_1
_geom_angle_site_symmetry_3
_geom_angle_publ_flag
O1 C1 O2 122.48(9) . . ?
O1 C1 C2 116.25(9) . . ?
O2 C1 C2 121.3(1) . . ?
C1 C2 C2 123.1(1) . . ?
C1 C2 H2C 116(1) . . ?
C2 C2 H2C 121(1) . . ?
C1 O1 H1 108(2) . . ?
N1 C10 N1 121.4(2) . . ?
N2 C10 N1 119.30(8) . . ?
N2 C10 N1 119.30(8) . . ?
C10 N1 H11N 117(2) . . ?
C10 N1 H21N 116(1) . . ?
H11N N1 H21N 126(3) . . ?
C10 N2 H12N 120(1) . . ?
C10 N2 H12N 120(1) . . ?
H12N N2 H12N 117(2) . . ?

loop_
_geom_bond_atom_site_label_1
_geom_bond_atom_site_label_2
_geom_bond_distance
_geom_bond_site_symmetry_2
_geom_bond_publ_flag
C1 O1 1.298(1) . ?
C1 O2 1.226(1) . ?
C1 C2 1.492(1) . ?
C2 C2 1.306(2) 3_656 ?
C2 H2C 0.96(2) . ?
O1 H1 0.92(4) . ?
N1 C10 1.323(1) . ?
N1 H11N 0.85(3) . ?
N1 H21N 0.91(2) . ?
N2 C10 1.319(2) . ?
N2 H12N 0.91(2) . ?
N2 H12N 0.91(2) . ?

loop_
_geom_hbond_atom_site_label_D
_geom_hbond_atom_site_label_H
_geom_hbond_atom_site_label_A
_geom_hbond_distance_DH
_geom_hbond_distance_HA
_geom_hbond_distance_DA
_geom_hbond_angle_DHA
_geom_hbond_site_symmetry_A
O1 H1 O1 0.91(4) 1.58(4) 2.464(2) 161(4) 3_757
N1 H11N O2 0.85(3) 2.26(2) 3.006(3) 145.2(17) 1_656
N1 H21N O1 0.92(2) 2.07(2) 2.987(3) 177(2) .
N2 H12N O2 0.907(18) 1.967(18) 2.871(3) 174.3(18) .
